data_4341954
loop_
_publ_author_name
'Kim, Youngkwon'
'Lee, Dong Woo'
'Ok, Kang Min'

_publ_section_title
;
 Rich Structural Chemistry in New Alkali Metal Yttrium Tellurites:
 Three-Dimensional Frameworks of NaYTe4O10, KY(TeO3)2, RbY(TeO3)2, and a
 Novel Variant of Hexagonal Tungsten Bronze, CsYTe3O8.
;
_journal_issue 1
_journal_name_full 'Inorganic chemistry'
_journal_page_first 389
_journal_page_last 395
_journal_paper_doi 10.1021/ic502724n
_journal_volume 54
_journal_year 2015
_chemical_formula_sum 'K O6 Te2 Y'
_chemical_formula_weight 479.21
_space_group_IT_number 62
_symmetry_cell_setting orthorhombic
_symmetry_space_group_name_Hall '-P 2ac 2n'
_symmetry_space_group_name_H-M 'P n m a'
_atom_sites_solution_primary direct
_atom_sites_solution_secondary difmap
_cell_angle_alpha 90
_cell_angle_beta 90
_cell_angle_gamma 90
_cell_formula_units_Z 4
_cell_length_a 13.563(10)
_cell_length_b 5.9911(10)
_cell_length_c 8.5601(10)
_cell_measurement_temperature 298(2)
_cell_volume 695.6(5)
_computing_structure_refinement 'SHELXL-2014/6 (Sheldrick, 2014)'
_diffrn_ambient_temperature 298(2)
_diffrn_measured_fraction_theta_full 1
_diffrn_measured_fraction_theta_max 1
_diffrn_measurement_device_type 'Bruker SMART Breeze'
_diffrn_measurement_method CCD
_diffrn_radiation_type MoK\a
_diffrn_radiation_wavelength 0.71073
_diffrn_reflns_av_R_equivalents 0.0788
_diffrn_reflns_Laue_measured_fraction_full 1
_diffrn_reflns_Laue_measured_fraction_max 1
_diffrn_reflns_limit_h_max 18
_diffrn_reflns_limit_h_min -18
_diffrn_reflns_limit_k_max 7
_diffrn_reflns_limit_k_min -7
_diffrn_reflns_limit_l_max 11
_diffrn_reflns_limit_l_min -11
_diffrn_reflns_number 14255
_diffrn_reflns_point_group_measured_fraction_full 1
_diffrn_reflns_point_group_measured_fraction_max 1
_diffrn_reflns_theta_full 25.242
_diffrn_reflns_theta_max 28.295
_diffrn_reflns_theta_min 2.814
_exptl_absorpt_coefficient_mu 17.174
_exptl_absorpt_correction_T_max 0.77
_exptl_absorpt_correction_T_min 0.60
_exptl_absorpt_correction_type empirical
_exptl_absorpt_process_details
; 
 SADABS(Blessing, 1995) 
;
_exptl_crystal_colour Colorless
_exptl_crystal_density_diffrn 4.576
_exptl_crystal_density_method 'not measured'
_exptl_crystal_description Rod
_exptl_crystal_F_000 840
_exptl_crystal_size_max 0.041
_exptl_crystal_size_mid 0.025
_exptl_crystal_size_min 0.015
_refine_diff_density_max 0.704
_refine_diff_density_min -0.98
_refine_diff_density_rms 0.21
_refine_ls_extinction_coef 0.00121(12)
_refine_ls_extinction_expression Fc^*^=kFc[1+0.001xFc^2^\l^3^/sin(2\q)]^-1/4^
_refine_ls_extinction_method SHELXL
_refine_ls_goodness_of_fit_ref 0.936
_refine_ls_matrix_type full
_refine_ls_number_parameters 56
_refine_ls_number_reflns 940
_refine_ls_number_restraints 0
_refine_ls_restrained_S_all 0.936
_refine_ls_R_factor_all 0.0323
_refine_ls_R_factor_gt 0.0233
_refine_ls_shift/su_max 0
_refine_ls_shift/su_mean 0
_refine_ls_structure_factor_coef Fsqd
_refine_ls_weighting_details 'w=1/[\s^2^(Fo^2^)+(0.0214P)^2^] where P=(Fo^2^+2Fc^2^)/3'
_refine_ls_weighting_scheme calc
_refine_ls_wR_factor_gt 0.0461
_refine_ls_wR_factor_ref 0.0483
_reflns_number_gt 754
_reflns_number_total 940
_reflns_threshold_expression 'I > 2\s(I)'
_cod_data_source_file ic502724n_si_002.cif
_cod_data_source_block KYTe2O6
_cod_depositor_comments
;
The following automatic conversions were performed:

'_exptl_absorpt_correction_type' value 'EMPIRICAL' changed to
'empirical' according to
/home/saulius/struct/COD-crude-data--automatic-downloads/rss-feeds/ACS/lib/dictionaries/cif_core.dic
dictionary named 'cif_core.dic' version 2.4.2 from 2011-04-26.

Automatic conversion script
Id: cif_fix_values 2935 2014-11-11 08:27:57Z andrius 

 Adding full bibliography for 4341953--4341956.cif.
;
_cod_database_code 4341954

loop_
_space_group_symop_operation_xyz
'x, y, z'
'-x+1/2, -y, z+1/2'
'-x, y+1/2, -z'
'x+1/2, -y+1/2, -z+1/2'
'-x, -y, -z'
'x-1/2, y, -z-1/2'
'x, -y-1/2, z'
'-x-1/2, y-1/2, z-1/2'

loop_
_atom_site_label
_atom_site_type_symbol
_atom_site_fract_x
_atom_site_fract_y
_atom_site_fract_z
_atom_site_U_iso_or_equiv
_atom_site_adp_type
_atom_site_occupancy
_atom_site_calc_flag
Te1 Te 0.30295(3) -0.25 0.49578(5) 0.01412(12) Uani 1 d
Te2 Te 0.07983(3) -0.25 0.77872(5) 0.01276(13) Uani 1 d
Y1 Y 0.40904(4) 0.25 0.71216(7) 0.01138(15) Uani 1 d
K1 K 0.12962(10) 0.25 0.49572(17) 0.0209(3) Uani 1 d
O1 O 0.2993(2) -0.0116(5) 0.6324(4) 0.0238(8) Uani 1 d
O2 O 0.1689(3) -0.25 0.4472(5) 0.0194(9) Uani 1 d
O3 O 0.0104(2) -0.0127(4) 0.6934(3) 0.0174(7) Uani 1 d
O4 O 0.0217(3) -0.25 0.9752(5) 0.0219(10) Uani 1 d

loop_
_atom_site_aniso_label
_atom_site_aniso_U_11
_atom_site_aniso_U_22
_atom_site_aniso_U_33
_atom_site_aniso_U_23
_atom_site_aniso_U_13
_atom_site_aniso_U_12
Te1 0.0118(2) 0.0132(2) 0.0173(2) 0 0.00024(17) 0
Te2 0.0117(2) 0.0106(2) 0.0160(2) 0 -0.00186(16) 0
Y1 0.0124(3) 0.0098(3) 0.0120(3) 0 -0.0001(2) 0
K1 0.0212(7) 0.0183(6) 0.0231(7) 0 -0.0009(6) 0
O1 0.0184(17) 0.0170(16) 0.036(2) -0.0100(16) -0.0017(16) -0.0038(12)
O2 0.013(2) 0.027(2) 0.018(2) 0 -0.0038(19) 0
O3 0.0214(17) 0.0123(15) 0.0184(16) 0.0021(13) 0.0021(13) 0.0038(11)
O4 0.026(2) 0.025(2) 0.015(2) 0 0.0006(19) 0

loop_
_atom_type_symbol
_atom_type_description
_atom_type_scat_dispersion_real
_atom_type_scat_dispersion_imag
_atom_type_scat_source
O O 0.0106 0.006 'International Tables Vol C Tables 4.2.6.8 and 6.1.1.4'
K K 0.2009 0.2494 'International Tables Vol C Tables 4.2.6.8 and 6.1.1.4'
Y Y -2.7962 3.5667 'International Tables Vol C Tables 4.2.6.8 and 6.1.1.4'
Te Te -0.5308 1.6751 'International Tables Vol C Tables 4.2.6.8 and 6.1.1.4'

loop_
_geom_angle_atom_site_label_1
_geom_angle_atom_site_label_2
_geom_angle_atom_site_label_3
_geom_angle
_geom_angle_site_symmetry_1
_geom_angle_site_symmetry_3
O1 Te1 O1 101.3(2) . 7
O1 Te1 O2 96.61(13) . .
O1 Te1 O2 96.61(13) 7 .
O1 Te1 K1 126.29(10) . 1_545
O1 Te1 K1 51.33(10) 7 1_545
O2 Te1 K1 53.00(3) . 1_545
O1 Te1 K1 51.33(10) . .
O1 Te1 K1 126.29(10) 7 .
O2 Te1 K1 53.00(3) . .
K1 Te1 K1 103.75(3) 1_545 .
O3 Te2 O3 100.03(18) . 7
O3 Te2 O4 98.09(13) . .
O3 Te2 O4 98.09(13) 7 .
O3 Te2 K1 50.04(9) . 5_556
O3 Te2 K1 50.04(9) 7 5_556
O4 Te2 K1 104.46(14) . 5_556
O3 Te2 K1 115.51(9) . 1_545
O3 Te2 K1 42.01(9) 7 1_545
O4 Te2 K1 129.35(3) . 1_545
K1 Te2 K1 74.83(3) 5_556 1_545
O3 Te2 K1 42.01(9) . .
O3 Te2 K1 115.51(9) 7 .
O4 Te2 K1 129.35(3) . .
K1 Te2 K1 74.83(3) 5_556 .
K1 Te2 K1 99.97(3) 1_545 .
O4 Y1 O3 93.99(11) 2_554 4_556
O4 Y1 O3 93.99(11) 2_554 6_657
O3 Y1 O3 89.26(14) 4_556 6_657
O4 Y1 O1 90.16(12) 2_554 .
O3 Y1 O1 175.73(11) 4_556 .
O3 Y1 O1 91.47(11) 6_657 .
O4 Y1 O1 90.16(12) 2_554 7_565
O3 Y1 O1 91.47(11) 4_556 7_565
O3 Y1 O1 175.73(11) 6_657 7_565
O1 Y1 O1 87.50(16) . 7_565
O4 Y1 O2 177.15(16) 2_554 2
O3 Y1 O2 88.03(11) 4_556 2
O3 Y1 O2 88.03(11) 6_657 2
O1 Y1 O2 87.78(11) . 2
O1 Y1 O2 87.78(11) 7_565 2
O4 Y1 K1 128.51(3) 2_554 2_565
O3 Y1 K1 46.90(8) 4_556 2_565
O3 Y1 K1 113.48(8) 6_657 2_565
O1 Y1 K1 129.18(8) . 2_565
O1 Y1 K1 64.34(9) 7_565 2_565
O2 Y1 K1 52.05(3) 2 2_565
O4 Y1 K1 128.51(3) 2_554 2
O3 Y1 K1 113.48(8) 4_556 2
O3 Y1 K1 46.90(8) 6_657 2
O1 Y1 K1 64.34(9) . 2
O1 Y1 K1 129.18(8) 7_565 2
O2 Y1 K1 52.05(3) 2 2
K1 Y1 K1 100.68(4) 2_565 2
O4 Y1 K1 105.03(12) 2_554 6_657
O3 Y1 K1 45.41(7) 4_556 6_657
O3 Y1 K1 45.41(7) 6_657 6_657
O1 Y1 K1 134.18(8) . 6_657
O1 Y1 K1 134.18(8) 7_565 6_657
O2 Y1 K1 77.82(11) 2 6_657
K1 Y1 K1 72.74(3) 2_565 6_657
K1 Y1 K1 72.74(3) 2 6_657
O4 Y1 K1 88.81(12) 2_554 .
O3 Y1 K1 135.20(7) 4_556 .
O3 Y1 K1 135.20(7) 6_657 .
O1 Y1 K1 43.77(8) . .
O1 Y1 K1 43.77(8) 7_565 .
O2 Y1 K1 88.35(11) 2 .
K1 Y1 K1 98.797(17) 2_565 .
K1 Y1 K1 98.797(17) 2 .
K1 Y1 K1 166.16(3) 6_657 .
O3 K1 O3 67.84(12) . 7_565
O3 K1 O3 71.51(10) . 5_556
O3 K1 O3 103.61(7) 7_565 5_556
O3 K1 O3 103.61(7) . 3_556
O3 K1 O3 71.51(10) 7_565 3_556
O3 K1 O3 59.35(11) 5_556 3_556
O3 K1 O1 119.61(10) . 7_565
O3 K1 O1 85.12(8) 7_565 7_565
O3 K1 O1 168.26(10) 5_556 7_565
O3 K1 O1 117.73(8) 3_556 7_565
O3 K1 O1 85.12(8) . .
O3 K1 O1 119.61(10) 7_565 .
O3 K1 O1 117.73(8) 5_556 .
O3 K1 O1 168.26(10) 3_556 .
O1 K1 O1 62.52(11) 7_565 .
O3 K1 O2 136.46(11) . 1_565
O3 K1 O2 68.67(10) 7_565 1_565
O3 K1 O2 121.42(11) 5_556 1_565
O3 K1 O2 63.60(9) 3_556 1_565
O1 K1 O2 54.13(9) 7_565 1_565
O1 K1 O2 115.25(10) . 1_565
O3 K1 O2 68.67(10) . .
O3 K1 O2 136.46(11) 7_565 .
O3 K1 O2 63.60(9) 5_556 .
O3 K1 O2 121.42(11) 3_556 .
O1 K1 O2 115.25(10) 7_565 .
O1 K1 O2 54.13(9) . .
O2 K1 O2 154.60(17) 1_565 .
O3 K1 Te2 86.58(7) . 5_556
O3 K1 Te2 86.58(7) 7_565 5_556
O3 K1 Te2 29.68(5) 5_556 5_556
O3 K1 Te2 29.68(5) 3_556 5_556
O1 K1 Te2 146.52(6) 7_565 5_556
O1 K1 Te2 146.52(6) . 5_556
O2 K1 Te2 92.72(8) 1_565 5_556
O2 K1 Te2 92.72(8) . 5_556
O3 K1 Te1 85.12(6) . .
O3 K1 Te1 142.46(8) 7_565 .
O3 K1 Te1 91.08(5) 5_556 .
O3 K1 Te1 142.91(7) 3_556 .
O1 K1 Te1 86.43(6) 7_565 .
O1 K1 Te1 28.51(6) . .
O2 K1 Te1 131.33(9) 1_565 .
O2 K1 Te1 29.02(8) . .
Te2 K1 Te1 118.41(2) 5_556 .
O3 K1 Te1 142.46(8) . 1_565
O3 K1 Te1 85.12(6) 7_565 1_565
O3 K1 Te1 142.91(7) 5_556 1_565
O3 K1 Te1 91.08(5) 3_556 1_565
O1 K1 Te1 28.51(6) 7_565 1_565
O1 K1 Te1 86.43(6) . 1_565
O2 K1 Te1 29.02(8) 1_565 1_565
O2 K1 Te1 131.33(9) . 1_565
Te2 K1 Te1 118.41(2) 5_556 1_565
Te1 K1 Te1 103.75(3) . 1_565
O3 K1 Y1 82.38(6) . 2_554
O3 K1 Y1 136.60(7) 7_565 2_554
O3 K1 Y1 34.73(6) 5_556 2_554
O3 K1 Y1 86.58(6) 3_556 2_554
O1 K1 Y1 138.06(7) 7_565 2_554
O1 K1 Y1 86.84(6) . 2_554
O2 K1 Y1 133.63(9) 1_565 2_554
O2 K1 Y1 35.70(8) . 2_554
Te2 K1 Y1 59.91(2) 5_556 2_554
Te1 K1 Y1 58.510(13) . 2_554
Te1 K1 Y1 133.54(4) 1_565 2_554
Te1 O1 Y1 135.07(16) . .
Te1 O1 K1 100.16(13) . .
Y1 O1 K1 104.96(11) . .
Te1 O2 Y1 130.6(2) . 2_554
Te1 O2 K1 97.98(8) . .
Y1 O2 K1 92.24(9) 2_554 .
Te1 O2 K1 97.98(8) . 1_545
Y1 O2 K1 92.24(9) 2_554 1_545
K1 O2 K1 154.59(17) . 1_545
Te2 O3 Y1 135.05(16) . 6_557
Te2 O3 K1 111.87(12) . .
Y1 O3 K1 100.15(10) 6_557 .
Te2 O3 K1 100.28(11) . 5_556
Y1 O3 K1 98.38(10) 6_557 5_556
K1 O3 K1 108.49(10) . 5_556
Te2 O4 Y1 130.0(2) . 2

loop_
_geom_bond_atom_site_label_1
_geom_bond_atom_site_label_2
_geom_bond_distance
_geom_bond_site_symmetry_2
Te1 O1 1.847(3) .
Te1 O1 1.847(3) 7
Te1 O2 1.866(4) .
Te1 K1 3.808(3) 1_545
Te1 K1 3.808(3) .
Te2 O3 1.855(3) .
Te2 O3 1.855(3) 7
Te2 O4 1.858(4) .
Te2 K1 3.6863(14) 5_556
Te2 K1 3.9112(10) 1_545
Te2 K1 3.9112(10) .
Y1 O4 2.236(4) 2_554
Y1 O3 2.240(3) 4_556
Y1 O3 2.240(3) 6_657
Y1 O1 2.267(3) .
Y1 O1 2.267(3) 7_565
Y1 O2 2.272(4) 2
Y1 K1 3.8910(10) 2_565
Y1 K1 3.8910(10) 2
Y1 K1 3.8990(15) 6_657
Y1 K1 4.2185(15) .
K1 O3 2.821(3) .
K1 O3 2.821(3) 7_565
K1 O3 2.872(3) 5_556
K1 O3 2.872(3) 3_556
K1 O1 3.020(3) 7_565
K1 O1 3.020(3) .
K1 O2 3.0707(10) 1_565
K1 O2 3.0707(10) .
K1 Te2 3.6863(14) 5_556
K1 Te1 3.8079(9) 1_565
K1 Y1 3.8910(10) 2_554
O2 Y1 2.273(4) 2_554
O2 K1 3.0707(10) 1_545
O3 Y1 2.240(3) 6_557
O3 K1 2.872(3) 5_556
O4 Y1 2.236(4) 2
